data_2240486
loop_
_publ_author_name
'Hu, Gao-Bo'
'Jiang, Da-Wei'
'Li, Jiang-Yan'
'Rao, Yan'
'Jiang, Li-Yuan'

_publ_section_title
;
 Crystal structure of
 (5'<i>S</i>,8'<i>S</i>)-3-(2,5-dimethylphenyl)-8-methoxy-3-nitro-1-azaspiro[4.5]decane-2,4-dione
;
_journal_coeditor_code HB7342
_journal_issue 4
_journal_name_full 'Acta Crystallographica Section E'
_journal_page_first o238
_journal_page_last o239
_journal_paper_doi 10.1107/S2056989015004715
_journal_volume 71
_journal_year 2015
_chemical_formula_iupac 'C18 H22 N2 O5'
_chemical_formula_moiety 'C18 H22 N2 O5'
_chemical_formula_sum 'C18 H22 N2 O5'
_chemical_formula_weight 346.38
_chemical_name_systematic
(5'<i>S</i>,8'<i>S</i>)-3-(2,5-Dimethylphenyl)-8-methoxy-3-nitro-1-azaspiro[4.5]decane-2,4-dione
_space_group_crystal_system monoclinic
_space_group_IT_number 14
_space_group_name_Hall '-P 2ybc'
_space_group_name_H-M_alt 'P 1 21/c 1'
_symmetry_space_group_name_Hall '-P 2ybc'
_symmetry_space_group_name_H-M 'P 1 21/c 1'
_atom_sites_solution_hydrogens geom
_atom_sites_solution_primary direct
_atom_sites_solution_secondary difmap
_audit_creation_method
;
Olex2 1.2
(compiled 2014.03.20 svn.r2914 for OlexSys, GUI svn.r4816)
;
_cell_angle_alpha 90.00
_cell_angle_beta 100.703(8)
_cell_angle_gamma 90.00
_cell_formula_units_Z 4
_cell_length_a 9.5707(9)
_cell_length_b 8.4181(7)
_cell_length_c 22.8720(19)
_cell_measurement_reflns_used 2205
_cell_measurement_temperature 170.1
_cell_measurement_theta_max 29.5063
_cell_measurement_theta_min 3.2414
_cell_volume 1810.7(3)
_computing_cell_refinement
;
CrysAlis PRO (Agilent, 2011)
;
_computing_data_collection
;
CrysAlis PRO (Agilent, 2011)
;
_computing_data_reduction
;
CrysAlis PRO (Agilent, 2011)
;
_computing_molecular_graphics
;
OLEX2 (Dolomanov <i>et al.</i>,  2009)
;
_computing_publication_material
;
OLEX2 (Dolomanov <i>et al.</i>,  2009)
;
_computing_structure_refinement
;
SHELXL97 (Sheldrick, 2008)
;
_computing_structure_solution
;
SHELXS97 (Sheldrick, 2008)
;
_diffrn_ambient_temperature 170.1
_diffrn_detector_area_resol_mean 10.3592
_diffrn_measured_fraction_theta_full 0.998
_diffrn_measured_fraction_theta_max 0.998
_diffrn_measurement_device_type 'Agilent Xcalibur (Atlas, Gemini ultra)'
_diffrn_measurement_method '\w scans'
_diffrn_radiation_monochromator graphite
_diffrn_radiation_type MoK\a
_diffrn_radiation_wavelength 0.71073
_diffrn_reflns_av_R_equivalents 0.0341
_diffrn_reflns_limit_h_max 7
_diffrn_reflns_limit_h_min -11
_diffrn_reflns_limit_k_max 10
_diffrn_reflns_limit_k_min -8
_diffrn_reflns_limit_l_max 27
_diffrn_reflns_limit_l_min -22
_diffrn_reflns_number 6891
_diffrn_reflns_theta_full 25.35
_diffrn_reflns_theta_max 25.35
_diffrn_reflns_theta_min 3.25
_exptl_absorpt_coefficient_mu 0.093
_exptl_absorpt_correction_T_max 1.00000
_exptl_absorpt_correction_T_min 0.95421
_exptl_absorpt_correction_type multi-scan
_exptl_absorpt_process_details
;
(CrysAlis PRO; Agilent, 2011)
;
_exptl_crystal_colour colourless
_exptl_crystal_density_diffrn 1.271
_exptl_crystal_density_method 'not measured'
_exptl_crystal_description block
_exptl_crystal_F_000 736
_exptl_crystal_size_max 0.36
_exptl_crystal_size_mid 0.32
_exptl_crystal_size_min 0.23
_refine_diff_density_max 0.598
_refine_diff_density_min -0.309
_refine_ls_extinction_method none
_refine_ls_goodness_of_fit_ref 1.039
_refine_ls_hydrogen_treatment constr
_refine_ls_matrix_type full
_refine_ls_number_parameters 229
_refine_ls_number_reflns 3308
_refine_ls_number_restraints 0
_refine_ls_restrained_S_all 1.039
_refine_ls_R_factor_all 0.0662
_refine_ls_R_factor_gt 0.0500
_refine_ls_shift/su_max 0.000
_refine_ls_shift/su_mean 0.000
_refine_ls_structure_factor_coef Fsqd
_refine_ls_weighting_details 'calc w=1/[\s^2^(Fo^2^)+(0.0602P)^2^+0.8521P] where P=(Fo^2^+2Fc^2^)/3'
_refine_ls_weighting_scheme calc
_refine_ls_wR_factor_gt 0.1259
_refine_ls_wR_factor_ref 0.1390
_reflns_number_gt 2600
_reflns_number_total 3308
_reflns_threshold_expression I>2\s(I)
_cod_data_source_file hb7342sup1.cif
_cod_data_source_block I
_cod_database_code 2240486
_cod_database_fobs_code 2240486

loop_
_space_group_symop_id
_space_group_symop_operation_xyz
1 'x, y, z'
2 '-x, y+1/2, -z+1/2'
3 '-x, -y, -z'
4 'x, -y-1/2, z-1/2'

loop_
_atom_site_type_symbol
_atom_site_label
_atom_site_fract_x
_atom_site_fract_y
_atom_site_fract_z
_atom_site_U_iso_or_equiv
_atom_site_adp_type
_atom_site_calc_flag
_atom_site_occupancy
O O1 0.18294(17) 1.31285(17) 0.34437(6) 0.0406(4) Uani d 1
O O2 0.09810(17) 1.2327(2) 0.42014(7) 0.0500(5) Uani d 1
O O3 0.44250(14) 1.14145(16) 0.43813(5) 0.0295(3) Uani d 1
O O4 -0.00240(16) 0.9051(2) 0.37430(8) 0.0579(5) Uani d 1
O O5 0.32239(19) 0.4533(2) 0.56929(7) 0.0558(5) Uani d 1
N N1 0.16126(17) 1.2114(2) 0.37880(7) 0.0281(4) Uani d 1
N N2 0.33749(16) 0.90936(19) 0.45886(6) 0.0245(4) Uani d 1
H H2 0.4057 0.8790 0.4880 0.029 Uiso calc 1
C C1 0.2650(2) 1.0141(2) 0.31529(8) 0.0277(4) Uani d 1
C C2 0.1642(2) 1.0202(3) 0.26206(9) 0.0381(5) Uani d 1
C C3 0.2143(3) 0.9836(3) 0.21029(10) 0.0558(7) Uani d 1
H H3 0.1491 0.9859 0.1735 0.067 Uiso calc 1
C C4 0.3526(3) 0.9447(3) 0.20978(11) 0.0612(8) Uani d 1
H H4 0.3801 0.9187 0.1731 0.073 Uiso calc 1
C C5 0.4534(3) 0.9422(3) 0.26167(10) 0.0483(6) Uani d 1
C C6 0.4058(2) 0.9761(2) 0.31421(9) 0.0342(5) Uani d 1
H H6 0.4721 0.9732 0.3507 0.041 Uiso calc 1
C C7 0.0114(3) 1.0702(3) 0.25703(10) 0.0509(7) Uani d 1
H H7A -0.0125 1.0761 0.2968 0.076 Uiso calc 1
H H7B -0.0505 0.9924 0.2330 0.076 Uiso calc 1
H H7C -0.0024 1.1747 0.2379 0.076 Uiso calc 1
C C8 0.6086(3) 0.9084(4) 0.26190(13) 0.0732(9) Uani d 1
H H8A 0.6263 0.7941 0.2671 0.110 Uiso calc 1
H H8B 0.6674 0.9663 0.2947 0.110 Uiso calc 1
H H8C 0.6327 0.9428 0.2241 0.110 Uiso calc 1
C C9 0.22283(19) 1.0470(2) 0.37501(8) 0.0237(4) Uani d 1
C C10 0.1216(2) 0.9211(2) 0.39383(8) 0.0305(5) Uani d 1
C C11 0.20633(19) 0.8179(2) 0.44258(8) 0.0258(4) Uani d 1
C C12 0.34921(19) 1.0401(2) 0.42782(8) 0.0228(4) Uani d 1
C C13 0.1293(2) 0.8034(3) 0.49537(9) 0.0346(5) Uani d 1
H H13A 0.1177 0.9104 0.5118 0.042 Uiso calc 1
H H13B 0.0334 0.7582 0.4815 0.042 Uiso calc 1
C C14 0.2111(2) 0.6980(3) 0.54417(9) 0.0374(5) Uani d 1
H H14A 0.3025 0.7494 0.5613 0.045 Uiso calc 1
H H14B 0.1555 0.6857 0.5763 0.045 Uiso calc 1
C C15 0.2394(2) 0.5373(3) 0.52057(9) 0.0384(5) Uani d 1
H H15 0.1470 0.4806 0.5074 0.046 Uiso calc 1
C C16 0.3164(2) 0.5505(2) 0.46846(9) 0.0349(5) Uani d 1
H H16A 0.3296 0.4430 0.4527 0.042 Uiso calc 1
H H16B 0.4117 0.5974 0.4823 0.042 Uiso calc 1
C C17 0.2336(2) 0.6532(2) 0.41893(9) 0.0328(5) Uani d 1
H H17A 0.1417 0.6015 0.4026 0.039 Uiso calc 1
H H17B 0.2882 0.6635 0.3864 0.039 Uiso calc 1
C C18 0.3060(3) 0.2894(3) 0.56796(12) 0.0524(7) Uani d 1
H H18A 0.3302 0.2475 0.5311 0.079 Uiso calc 1
H H18B 0.2071 0.2627 0.5696 0.079 Uiso calc 1
H H18C 0.3691 0.2424 0.6023 0.079 Uiso calc 1

loop_
_atom_site_aniso_label
_atom_site_aniso_U_11
_atom_site_aniso_U_22
_atom_site_aniso_U_33
_atom_site_aniso_U_12
_atom_site_aniso_U_13
_atom_site_aniso_U_23
O1 0.0575(10) 0.0297(8) 0.0332(8) 0.0042(7) 0.0051(7) 0.0052(7)
O2 0.0483(10) 0.0597(11) 0.0476(9) 0.0133(8) 0.0233(8) -0.0020(8)
O3 0.0273(7) 0.0311(7) 0.0276(7) -0.0056(6) -0.0009(5) 0.0041(6)
O4 0.0303(9) 0.0716(12) 0.0634(11) -0.0161(8) -0.0136(8) 0.0371(10)
O5 0.0640(12) 0.0480(10) 0.0476(10) -0.0009(8) -0.0099(8) 0.0225(8)
N1 0.0251(9) 0.0339(10) 0.0245(8) 0.0026(7) 0.0021(7) 0.0004(8)
N2 0.0227(8) 0.0274(9) 0.0214(8) -0.0010(7) -0.0009(6) 0.0055(7)
C1 0.0367(11) 0.0236(10) 0.0228(9) -0.0002(8) 0.0052(8) 0.0010(8)
C2 0.0505(14) 0.0352(12) 0.0253(10) -0.0028(10) -0.0015(9) -0.0014(9)
C3 0.084(2) 0.0578(16) 0.0226(11) 0.0047(15) 0.0014(11) -0.0071(11)
C4 0.093(2) 0.0641(18) 0.0323(13) 0.0112(16) 0.0262(14) -0.0061(12)
C5 0.0671(17) 0.0443(14) 0.0393(13) 0.0146(12) 0.0247(12) 0.0037(11)
C6 0.0424(12) 0.0349(11) 0.0267(10) 0.0065(10) 0.0106(9) 0.0048(9)
C7 0.0493(15) 0.0596(16) 0.0350(12) -0.0003(12) -0.0145(10) -0.0009(12)
C8 0.076(2) 0.089(2) 0.0660(18) 0.0305(18) 0.0426(16) 0.0096(17)
C9 0.0233(10) 0.0254(10) 0.0212(9) 0.0009(8) 0.0009(7) 0.0036(8)
C10 0.0258(11) 0.0363(11) 0.0275(10) -0.0049(9) 0.0003(8) 0.0060(9)
C11 0.0215(10) 0.0308(10) 0.0237(9) -0.0033(8) 0.0011(7) 0.0057(8)
C12 0.0207(9) 0.0286(10) 0.0192(9) 0.0010(8) 0.0039(7) -0.0007(8)
C13 0.0297(11) 0.0420(12) 0.0340(11) 0.0025(9) 0.0106(9) 0.0106(10)
C14 0.0338(12) 0.0508(14) 0.0294(11) 0.0028(10) 0.0108(9) 0.0135(10)
C15 0.0332(12) 0.0409(13) 0.0367(11) -0.0065(10) -0.0047(9) 0.0161(10)
C16 0.0354(12) 0.0279(11) 0.0381(12) 0.0004(9) -0.0021(9) -0.0013(9)
C17 0.0348(12) 0.0326(11) 0.0289(10) -0.0060(9) 0.0000(8) -0.0008(9)
C18 0.0645(17) 0.0363(13) 0.0544(15) 0.0038(12) 0.0059(12) 0.0190(12)

loop_
_atom_type_symbol
_atom_type_description
_atom_type_scat_dispersion_real
_atom_type_scat_dispersion_imag
_atom_type_scat_source
C C 0.0033 0.0016 'International Tables Vol C Tables 4.2.6.8 and 6.1.1.4'
H H 0.0000 0.0000 'International Tables Vol C Tables 4.2.6.8 and 6.1.1.4'
N N 0.0061 0.0033 'International Tables Vol C Tables 4.2.6.8 and 6.1.1.4'
O O 0.0106 0.0060 'International Tables Vol C Tables 4.2.6.8 and 6.1.1.4'

loop_
_geom_angle_atom_site_label_1
_geom_angle_atom_site_label_2
_geom_angle_atom_site_label_3
_geom_angle
C18 O5 C15 115.49(19)
O1 N1 O2 124.68(18)
O1 N1 C9 119.64(15)
O2 N1 C9 115.55(16)
C11 N2 H2 121.5
C12 N2 H2 121.5
C12 N2 C11 117.08(15)
C2 C1 C9 121.12(18)
C6 C1 C2 120.31(18)
C6 C1 C9 118.57(17)
C1 C2 C7 125.23(19)
C3 C2 C1 116.0(2)
C3 C2 C7 118.7(2)
C2 C3 H3 118.4
C4 C3 C2 123.2(2)
C4 C3 H3 118.4
C3 C4 H4 119.4
C3 C4 C5 121.2(2)
C5 C4 H4 119.4
C4 C5 C6 116.8(2)
C4 C5 C8 122.3(2)
C6 C5 C8 121.0(2)
C1 C6 C5 122.4(2)
C1 C6 H6 118.8
C5 C6 H6 118.8
C2 C7 H7A 109.5
C2 C7 H7B 109.5
C2 C7 H7C 109.5
H7A C7 H7B 109.5
H7A C7 H7C 109.5
H7B C7 H7C 109.5
C5 C8 H8A 109.5
C5 C8 H8B 109.5
C5 C8 H8C 109.5
H8A C8 H8B 109.5
H8A C8 H8C 109.5
H8B C8 H8C 109.5
N1 C9 C1 112.92(15)
N1 C9 C10 109.82(15)
N1 C9 C12 104.28(14)
C1 C9 C10 114.16(16)
C1 C9 C12 113.32(15)
C12 C9 C10 101.33(14)
O4 C10 C9 127.03(18)
O4 C10 C11 124.44(18)
C11 C10 C9 108.53(15)
N2 C11 C10 101.63(15)
N2 C11 C13 110.96(15)
N2 C11 C17 111.93(15)
C10 C11 C13 110.73(16)
C10 C11 C17 111.17(15)
C17 C11 C13 110.18(16)
O3 C12 N2 127.30(17)
O3 C12 C9 124.13(16)
N2 C12 C9 108.57(15)
C11 C13 H13A 109.3
C11 C13 H13B 109.3
H13A C13 H13B 108.0
C14 C13 C11 111.56(16)
C14 C13 H13A 109.3
C14 C13 H13B 109.3
C13 C14 H14A 109.4
C13 C14 H14B 109.4
H14A C14 H14B 108.0
C15 C14 C13 111.35(17)
C15 C14 H14A 109.4
C15 C14 H14B 109.4
O5 C15 C14 106.08(17)
O5 C15 H15 109.3
O5 C15 C16 111.55(18)
C14 C15 H15 109.3
C14 C15 C16 111.32(17)
C16 C15 H15 109.3
C15 C16 H16A 109.4
C15 C16 H16B 109.4
C15 C16 C17 111.29(18)
H16A C16 H16B 108.0
C17 C16 H16A 109.4
C17 C16 H16B 109.4
C11 C17 H17A 109.5
C11 C17 H17B 109.5
C16 C17 C11 110.53(16)
C16 C17 H17A 109.5
C16 C17 H17B 109.5
H17A C17 H17B 108.1
O5 C18 H18A 109.5
O5 C18 H18B 109.5
O5 C18 H18C 109.5
H18A C18 H18B 109.5
H18A C18 H18C 109.5
H18B C18 H18C 109.5

loop_
_geom_bond_atom_site_label_1
_geom_bond_atom_site_label_2
_geom_bond_distance
O1 N1 1.206(2)
O2 N1 1.226(2)
O3 C12 1.226(2)
O4 C10 1.195(2)
O5 C15 1.430(2)
O5 C18 1.388(3)
N1 C9 1.513(2)
N2 H2 0.8800
N2 C11 1.461(2)
N2 C12 1.325(2)
C1 C2 1.407(3)
C1 C6 1.390(3)
C1 C9 1.520(3)
C2 C3 1.392(3)
C2 C7 1.506(3)
C3 H3 0.9500
C3 C4 1.366(4)
C4 H4 0.9500
C4 C5 1.384(4)
C5 C6 1.391(3)
C5 C8 1.511(4)
C6 H6 0.9500
C7 H7A 0.9800
C7 H7B 0.9800
C7 H7C 0.9800
C8 H8A 0.9800
C8 H8B 0.9800
C8 H8C 0.9800
C9 C10 1.550(3)
C9 C12 1.544(2)
C10 C11 1.523(3)
C11 C13 1.532(3)
C11 C17 1.529(3)
C13 H13A 0.9900
C13 H13B 0.9900
C13 C14 1.523(3)
C14 H14A 0.9900
C14 H14B 0.9900
C14 C15 1.500(3)
C15 H15 1.0000
C15 C16 1.518(3)
C16 H16A 0.9900
C16 H16B 0.9900
C16 C17 1.525(3)
C17 H17A 0.9900
C17 H17B 0.9900
C18 H18A 0.9800
C18 H18B 0.9800
C18 H18C 0.9800

loop_
_geom_hbond_atom_site_label_D
_geom_hbond_atom_site_label_H
_geom_hbond_atom_site_label_A
_geom_hbond_site_symmetry_A
_geom_hbond_distance_DH
_geom_hbond_distance_HA
_geom_hbond_distance_DA
_geom_hbond_angle_DHA
N2 H2 O3 3_676 0.88 2.02 2.8853(19) 167
C4 H4 O5 4_575 0.95 2.57 3.287(3) 132
C7 H7B O1 2_545 0.98 2.49 3.454(3) 168
C14 H14B O2 3_576 0.99 2.54 3.265(3) 130

loop_
_geom_torsion_atom_site_label_1
_geom_torsion_atom_site_label_2
_geom_torsion_atom_site_label_3
_geom_torsion_atom_site_label_4
_geom_torsion
O1 N1 C9 C1 -18.9(2)
O1 N1 C9 C10 -147.60(16)
O1 N1 C9 C12 104.50(18)
O2 N1 C9 C1 165.05(16)
O2 N1 C9 C10 36.4(2)
O2 N1 C9 C12 -71.51(19)
O4 C10 C11 N2 -167.1(2)
O4 C10 C11 C13 -49.2(3)
O4 C10 C11 C17 73.6(3)
O5 C15 C16 C17 -174.73(17)
N1 C9 C10 O4 53.2(3)
N1 C9 C10 C11 -126.63(16)
N1 C9 C12 O3 -50.6(2)
N1 C9 C12 N2 128.95(15)
N2 C11 C13 C14 -69.0(2)
N2 C11 C17 C16 68.0(2)
C1 C2 C3 C4 -0.4(4)
C1 C9 C10 O4 -74.7(3)
C1 C9 C10 C11 105.40(18)
C1 C9 C12 O3 72.5(2)
C1 C9 C12 N2 -107.87(17)
C2 C1 C6 C5 -0.3(3)
C2 C1 C9 N1 -59.8(2)
C2 C1 C9 C10 66.6(2)
C2 C1 C9 C12 -178.06(18)
C2 C3 C4 C5 -1.3(4)
C3 C4 C5 C6 2.1(4)
C3 C4 C5 C8 -176.6(3)
C4 C5 C6 C1 -1.3(3)
C6 C1 C2 C3 1.1(3)
C6 C1 C2 C7 -175.7(2)
C6 C1 C9 N1 120.84(19)
C6 C1 C9 C10 -112.8(2)
C6 C1 C9 C12 2.6(2)
C7 C2 C3 C4 176.7(3)
C8 C5 C6 C1 177.3(2)
C9 C1 C2 C3 -178.3(2)
C9 C1 C2 C7 4.9(3)
C9 C1 C6 C5 179.1(2)
C9 C10 C11 N2 12.77(19)
C9 C10 C11 C13 130.69(17)
C9 C10 C11 C17 -106.48(18)
C10 C9 C12 O3 -164.71(18)
C10 C9 C12 N2 14.88(19)
C10 C11 C13 C14 178.93(18)
C10 C11 C17 C16 -179.12(16)
C11 N2 C12 O3 171.67(18)
C11 N2 C12 C9 -7.9(2)
C11 C13 C14 C15 -55.5(2)
C12 N2 C11 C10 -3.1(2)
C12 N2 C11 C13 -120.87(18)
C12 N2 C11 C17 115.59(18)
C12 C9 C10 O4 163.1(2)
C12 C9 C10 C11 -16.77(19)
C13 C11 C17 C16 -56.0(2)
C13 C14 C15 O5 176.97(17)
C13 C14 C15 C16 55.5(2)
C14 C15 C16 C17 -56.5(2)
C15 C16 C17 C11 56.7(2)
C17 C11 C13 C14 55.5(2)
C18 O5 C15 C14 150.9(2)
C18 O5 C15 C16 -87.7(2)
